data_7157264
loop_
_publ_author_name
'Bhattacherjee, Dhananjay'
'Shaifali, ?'
'Kumar, Ajay'
'Sharma, Ajay'
'Purohit, Rituraj'
'Das, Pralay'

_publ_section_title
;
 Iodine(iii) promoted ring-rearrangement reaction of
 1-arylamino-2-oxocyclopentane-1-carbonitriles to synthesize
 N-aryl-\d-valerolactams.
;
_journal_issue 4
_journal_name_full 'Organic &amp; biomolecular chemistry'
_journal_page_first 745
_journal_page_last 749
_journal_paper_doi 10.1039/c9ob02598g
_journal_volume 18
_journal_year 2020
_chemical_formula_moiety 'C15 H13 N3 O'
_chemical_formula_sum 'C15 H13 N3 O'
_chemical_formula_weight 251.28
_space_group_crystal_system monoclinic
_space_group_IT_number 14
_space_group_name_Hall '-P 2ybc'
_space_group_name_H-M_alt 'P 1 21/c 1'
_atom_sites_solution_hydrogens geom
_atom_sites_solution_primary direct
_atom_sites_solution_secondary difmap
_audit_creation_date 2017-08-28
_audit_creation_method
;
Olex2 1.2-ac21
(compiled 2015.09.16 svn.r134, GUI svn.r4998)
;
_audit_update_record
;
2018-08-09 deposited with the CCDC.	2019-12-19 downloaded from the CCDC.
;
_cell_angle_alpha 90.00
_cell_angle_beta 93.209(11)
_cell_angle_gamma 90.00
_cell_formula_units_Z 4
_cell_length_a 7.5028(10)
_cell_length_b 10.3065(10)
_cell_length_c 17.339(2)
_cell_measurement_reflns_used 1369
_cell_measurement_temperature 293(2)
_cell_measurement_theta_max 65.9090
_cell_measurement_theta_min 4.9880
_cell_volume 1338.7(3)
_computing_cell_refinement 'CrysAlisPro 1.171.38.46 (Rigaku OD, 2015)'
_computing_data_collection 'CrysAlisPro 1.171.38.46 (Rigaku OD, 2015)'
_computing_data_reduction 'CrysAlisPro 1.171.38.46 (Rigaku OD, 2015)'
_computing_molecular_graphics 'Olex2 (Dolomanov et al., 2009)'
_computing_publication_material 'Olex2 (Dolomanov et al., 2009)'
_computing_structure_refinement 'ShelXL (Sheldrick, 2008)'
_computing_structure_solution 'ShelXS (Sheldrick, 2008)'
_diffrn_ambient_temperature 293(2)
_diffrn_detector 'CCD plate'
_diffrn_detector_area_resol_mean 15.9974
_diffrn_detector_type Eos
_diffrn_measured_fraction_theta_full 0.950
_diffrn_measured_fraction_theta_max 0.950
_diffrn_measurement_details
;
List of Runs (angles in degrees, time in seconds):

  # Type    Start    End  Width  t~exp~   \w     \q     \k     \f   Frames
#--------------------------------------------------------------------------
  1  \w    -53.00 -24.00   1.00    1.00    --   25.57 -77.00  60.00   29
  2  \w    -22.00  30.00   1.00    1.00    --   25.57 -77.00  60.00   52
  3  \w     35.00  68.00   1.00    1.00    --   25.57 -77.00  60.00   33
  4  \w     27.00 103.00   1.00    2.15    --  108.00-104.00 -30.00   76
  5  \w     96.00 156.00   1.00    2.15    --  108.00 -89.00  30.00   60
  6  \w     68.00 141.00   1.00    2.15    --  108.00  54.00   0.00   73
  7  \w    149.00 174.00   1.00    2.15    --  108.00  54.00 -30.00   25
  8  \w    100.00 139.00   1.00    1.00    --   66.78 111.00-180.00   39
  9  \w     60.00 139.00   1.00    1.00    --   66.78 178.00 -60.00   79
 10  \w     85.00 135.00   1.00    2.15    --  108.00  54.00 -30.00   50
 11  \w     89.00 144.00   1.00    1.00    --   66.78 141.00 138.00   55
 12  \w      2.00  98.00   1.00    1.00    --   25.57  57.00-180.00   96
 13  \w     29.00 140.00   1.00    2.15    --  108.00  21.00-180.00  111
 14  \w     31.00 113.00   1.00    2.15    --  108.00-104.00-150.00   82
 15  \w     23.00  65.00   1.00    2.15    --  108.00-104.00 -60.00   42
 16  \w     23.00  79.00   1.00    2.15    --  108.00 -89.00  30.00   56
 17  \w    -16.00  84.00   1.00    1.00    --   66.78 -77.00-120.00  100
 18  \w     -1.00 136.00   1.00    1.00    --   66.78  30.00-180.00  137
;
_diffrn_measurement_device 'four-circle diffractometer'
_diffrn_measurement_device_type 'SuperNova, Dual, Cu at zero, Eos'
_diffrn_measurement_method '\w scans'
_diffrn_orient_matrix_type 'CrysAlisPro convention (1999,Acta A55,543-557)'
_diffrn_orient_matrix_UB_11 0.1677733000
_diffrn_orient_matrix_UB_12 0.0454743000
_diffrn_orient_matrix_UB_13 -0.0398419000
_diffrn_orient_matrix_UB_21 0.0584639000
_diffrn_orient_matrix_UB_22 -0.1421509000
_diffrn_orient_matrix_UB_23 -0.0091911000
_diffrn_orient_matrix_UB_31 -0.1036954000
_diffrn_orient_matrix_UB_32 -0.0065122000
_diffrn_orient_matrix_UB_33 -0.0790496000
_diffrn_radiation_monochromator mirror
_diffrn_radiation_probe x-ray
_diffrn_radiation_type CuK\a
_diffrn_radiation_wavelength 1.54184
_diffrn_reflns_av_R_equivalents 0.0287
_diffrn_reflns_av_unetI/netI 0.0316
_diffrn_reflns_limit_h_max 8
_diffrn_reflns_limit_h_min -8
_diffrn_reflns_limit_k_max 12
_diffrn_reflns_limit_k_min -10
_diffrn_reflns_limit_l_max 18
_diffrn_reflns_limit_l_min -20
_diffrn_reflns_number 3969
_diffrn_reflns_theta_full 66.93
_diffrn_reflns_theta_max 66.93
_diffrn_reflns_theta_min 4.99
_diffrn_source 'micro-focus sealed X-ray tube'
_diffrn_source_type 'SuperNova (Cu) X-ray Source'
_exptl_absorpt_coefficient_mu 0.651
_exptl_absorpt_correction_T_max 1.000
_exptl_absorpt_correction_T_min 0.453
_exptl_absorpt_correction_type gaussian
_exptl_absorpt_process_details
;
CrysAlisPro 1.171.38.46 (Rigaku Oxford Diffraction, 2015)
Numerical absorption correction based on gaussian integration over
			a multifaceted crystal model
Empirical absorption correction using spherical harmonics,
 implemented in SCALE3 ABSPACK scaling algorithm.
;
_exptl_crystal_density_diffrn 1.247
_exptl_crystal_density_method 'not measured'
_exptl_crystal_description monoclinic
_exptl_crystal_F_000 528
_exptl_crystal_size_max 0.367
_exptl_crystal_size_mid 0.333
_exptl_crystal_size_min 0.141
_refine_diff_density_max 0.388
_refine_diff_density_min -0.517
_refine_diff_density_rms 0.107
_refine_ls_extinction_method none
_refine_ls_goodness_of_fit_ref 1.639
_refine_ls_hydrogen_treatment constr
_refine_ls_matrix_type full
_refine_ls_number_parameters 174
_refine_ls_number_reflns 2259
_refine_ls_number_restraints 0
_refine_ls_restrained_S_all 1.639
_refine_ls_R_factor_all 0.1436
_refine_ls_R_factor_gt 0.0934
_refine_ls_shift/su_max 0.111
_refine_ls_shift/su_mean 0.015
_refine_ls_structure_factor_coef Fsqd
_refine_ls_weighting_details 'calc w=1/[\s^2^(Fo^2^)+(0.2000P)^2^+0.0000P] where P=(Fo^2^+2Fc^2^)/3'
_refine_ls_weighting_scheme calc
_refine_ls_wR_factor_gt 0.2885
_refine_ls_wR_factor_ref 0.4097
_reflns_number_gt 1466
_reflns_number_total 2259
_reflns_threshold_expression >2sigma(I)
_cod_data_source_file c9ob02598g2.cif
_cod_data_source_block 3i_rt_cu
_cod_depositor_comments 'Adding full bibliography for 7157264.cif.'
_cod_database_code 7157264
_chemical_oxdiff_formula 'C60 H52 N12 O4'
_reflns_odcompleteness_completeness 94.40
_reflns_odcompleteness_iscentric 1
_reflns_odcompleteness_theta 66.97
_olex2_refinement_description
;
1. Fixed Uiso
 At 1.2 times of:
  All C(H) groups, All C(H,H) groups
 At 1.5 times of:
  All C(H,H,H) groups
2.a Secondary CH2 refined with riding coordinates:
 C3(H3A,H3B)
2.b Aromatic/amide H refined with riding coordinates:
 C9(H9), C8(H8), C12(H12), C5(H5), C11(H11)
2.c Idealised Me refined as rotating group:
 C19(H19A,H19B,H19C), C18(H18A,H18B,H18C)
;
_olex2_date_sample_data_collection 2017-08-24
_olex2_submission_special_instructions 'No special instructions were received'
_oxdiff_exptl_absorpt_empirical_details
;
Empirical correction (ABSPACK) includes:
- Absorption correction using spherical harmonics
- Frame scaling
;
_oxdiff_exptl_absorpt_empirical_full_max 1.294
_oxdiff_exptl_absorpt_empirical_full_min 0.762

loop_
_space_group_symop_id
_space_group_symop_operation_xyz
1 'x, y, z'
2 '-x, y+1/2, -z+1/2'
3 '-x, -y, -z'
4 'x, -y-1/2, z-1/2'

loop_
_atom_site_label
_atom_site_type_symbol
_atom_site_fract_x
_atom_site_fract_y
_atom_site_fract_z
_atom_site_U_iso_or_equiv
_atom_site_adp_type
_atom_site_occupancy
_atom_site_calc_flag
_atom_site_refinement_flags_posn
O15 O 0.2603(5) 0.2678(3) 0.2244(2) 0.0754(12) Uani 1 d .
N1 N 0.3088(5) 0.0519(3) 0.2106(2) 0.0585(11) Uani 1 d .
C2 C 0.2246(7) 0.1576(4) 0.2439(3) 0.0596(12) Uani 1 d .
C16 C 0.3299(7) -0.1815(4) 0.1924(3) 0.0637(13) Uani 1 d .
C9 C 0.7454(7) 0.0387(5) 0.1211(3) 0.0697(15) Uani 1 d .
H9 H 0.8570 0.0008 0.1305 0.084 Uiso 1 calc R
C6 C 0.2761(6) -0.0746(4) 0.2384(3) 0.0573(12) Uani 1 d .
C13 C 0.8536(8) 0.1381(5) 0.0049(4) 0.0781(17) Uani 1 d .
C8 C 0.6137(7) 0.0195(4) 0.1720(3) 0.0640(13) Uani 1 d .
H8 H 0.6371 -0.0291 0.2166 0.077 Uiso 1 calc R
C12 C 0.4109(7) 0.1457(5) 0.0916(3) 0.0683(14) Uani 1 d .
H12 H 0.2980 0.1810 0.0813 0.082 Uiso 1 calc R
C7 C 0.4452(7) 0.0732(4) 0.1566(3) 0.0602(13) Uani 1 d .
C5 C 0.1964(7) -0.0965(5) 0.3036(3) 0.0680(14) Uani 1 d .
H5 H 0.1785 -0.1819 0.3187 0.082 Uiso 1 calc R
C11 C 0.5427(7) 0.1664(5) 0.0414(3) 0.0713(15) Uani 1 d .
H11 H 0.5190 0.2159 -0.0029 0.086 Uiso 1 calc R
C10 C 0.7123(7) 0.1136(5) 0.0563(4) 0.0671(14) Uani 1 d .
N17 N 0.3682(7) -0.2686(4) 0.1556(3) 0.0850(16) Uani 1 d .
C4 C 0.1337(7) 0.0113(5) 0.3540(3) 0.0637(13) Uani 1 d .
C19 C 0.2810(8) 0.0463(6) 0.4137(3) 0.0790(17) Uani 1 d .
H19A H 0.3049 -0.0265 0.4473 0.119 Uiso 1 calc GR
H19B H 0.2443 0.1190 0.4435 0.119 Uiso 1 calc GR
H19C H 0.3871 0.0684 0.3882 0.119 Uiso 1 calc GR
C3 C 0.0885(8) 0.1260(5) 0.3007(3) 0.0695(14) Uani 1 d .
H3A H -0.0240 0.1080 0.2724 0.083 Uiso 1 calc R
H3B H 0.0711 0.2020 0.3324 0.083 Uiso 1 calc R
C18 C -0.0349(8) -0.0281(6) 0.3943(4) 0.0845(19) Uani 1 d .
H18A H -0.1236 -0.0584 0.3565 0.127 Uiso 1 calc GR
H18B H -0.0804 0.0456 0.4208 0.127 Uiso 1 calc GR
H18C H -0.0063 -0.0960 0.4308 0.127 Uiso 1 calc GR
N14 N 0.9684(8) 0.1594(6) -0.0340(4) 0.109(2) Uani 1 d .

loop_
_atom_site_aniso_label
_atom_site_aniso_U_11
_atom_site_aniso_U_22
_atom_site_aniso_U_33
_atom_site_aniso_U_23
_atom_site_aniso_U_13
_atom_site_aniso_U_12
O15 0.106(3) 0.0407(18) 0.080(3) 0.0041(16) 0.013(2) 0.0089(16)
N1 0.073(3) 0.0387(19) 0.066(2) 0.0028(16) 0.016(2) 0.0052(15)
C2 0.078(3) 0.049(2) 0.052(3) -0.0002(19) 0.011(2) 0.0069(19)
C16 0.077(3) 0.046(2) 0.070(3) 0.000(2) 0.015(2) -0.0009(19)
C9 0.070(3) 0.051(2) 0.089(4) 0.003(2) 0.013(3) 0.007(2)
C6 0.071(3) 0.042(2) 0.060(3) 0.0019(19) 0.013(2) -0.0005(18)
C13 0.087(4) 0.063(3) 0.087(4) 0.013(3) 0.027(3) 0.010(3)
C8 0.072(3) 0.047(2) 0.074(3) 0.006(2) 0.011(2) 0.0049(19)
C12 0.074(3) 0.056(3) 0.076(3) 0.008(2) 0.009(3) 0.010(2)
C7 0.073(3) 0.038(2) 0.071(3) 0.0002(19) 0.015(2) 0.0047(18)
C5 0.088(3) 0.044(2) 0.074(3) -0.001(2) 0.018(3) -0.008(2)
C11 0.083(4) 0.059(3) 0.073(3) 0.014(2) 0.019(3) 0.008(2)
C10 0.072(3) 0.046(2) 0.085(4) -0.001(2) 0.020(3) 0.004(2)
N17 0.100(4) 0.058(3) 0.099(4) -0.019(3) 0.024(3) 0.004(2)
C4 0.079(3) 0.056(3) 0.058(3) -0.008(2) 0.012(2) -0.009(2)
C19 0.092(4) 0.078(4) 0.067(4) -0.004(3) 0.011(3) -0.017(3)
C3 0.082(3) 0.062(3) 0.066(3) -0.010(2) 0.016(3) 0.010(2)
C18 0.088(4) 0.081(4) 0.087(4) -0.022(3) 0.026(3) -0.025(3)
N14 0.105(4) 0.093(4) 0.134(5) 0.040(4) 0.063(4) 0.022(3)

loop_
_atom_type_symbol
_atom_type_description
_atom_type_scat_dispersion_real
_atom_type_scat_dispersion_imag
_atom_type_scat_source
C C 0.0181 0.0091 'International Tables Vol C Tables 4.2.6.8 and 6.1.1.4'
H H 0.0000 0.0000 'International Tables Vol C Tables 4.2.6.8 and 6.1.1.4'
N N 0.0311 0.0180 'International Tables Vol C Tables 4.2.6.8 and 6.1.1.4'
O O 0.0492 0.0322 'International Tables Vol C Tables 4.2.6.8 and 6.1.1.4'

loop_
_exptl_crystal_face_index_h
_exptl_crystal_face_index_k
_exptl_crystal_face_index_l
_exptl_crystal_face_perp_dist
-2 -1 -10 0.1820
2 1 10 0.1820
-3 6 1 0.1521
1 -7 1 0.1529
-1 6 -2 0.1601
-4 -3 5 0.1180
-4 1 6 0.0721
-5 0 1 0.1145
4 -1 -6 0.0688
4 -3 0 0.1004
4 -3 -5 0.0787
3 -3 -7 0.0919
-1 -2 -10 0.1653
3 -5 -3 0.1033
2 -3 8 0.1820
3 3 7 0.1723
0 -2 10 0.1830
2 4 -8 0.1380
2 6 -4 0.1356
5 0 1 0.0946
5 2 -3 0.0736
3 -1 -9 0.0764
4 -2 -4 0.0679

loop_
_geom_angle_atom_site_label_1
_geom_angle_atom_site_label_2
_geom_angle_atom_site_label_3
_geom_angle
C2 N1 C6 119.0(4)
C2 N1 C7 120.2(4)
C6 N1 C7 120.2(4)
O15 C2 N1 119.9(4)
O15 C2 C3 123.7(4)
N1 C2 C3 116.3(4)
N17 C16 C6 178.0(6)
C8 C9 H9 119.9
C10 C9 H9 119.9
C10 C9 C8 120.1(5)
N1 C6 C16 117.4(4)
C5 C6 N1 122.7(4)
C5 C6 C16 119.9(4)
N14 C13 C10 178.0(8)
C9 C8 H8 120.1
C9 C8 C7 119.8(5)
C7 C8 H8 120.1
C7 C12 H12 120.0
C7 C12 C11 120.0(5)
C11 C12 H12 120.0
C8 C7 N1 119.1(4)
C12 C7 N1 120.7(4)
C12 C7 C8 120.2(5)
C6 C5 H5 118.7
C6 C5 C4 122.6(4)
C4 C5 H5 118.7
C12 C11 H11 119.8
C12 C11 C10 120.3(5)
C10 C11 H11 119.8
C9 C10 C13 119.8(5)
C9 C10 C11 119.5(5)
C11 C10 C13 120.7(5)
C5 C4 C19 109.4(5)
C5 C4 C3 106.7(4)
C5 C4 C18 111.2(4)
C19 C4 C3 111.0(4)
C19 C4 C18 109.9(4)
C3 C4 C18 108.6(5)
C4 C19 H19A 109.5
C4 C19 H19B 109.5
C4 C19 H19C 109.5
H19A C19 H19B 109.5
H19A C19 H19C 109.5
H19B C19 H19C 109.5
C2 C3 C4 115.5(4)
C2 C3 H3A 108.4
C2 C3 H3B 108.4
C4 C3 H3A 108.4
C4 C3 H3B 108.4
H3A C3 H3B 107.5
C4 C18 H18A 109.5
C4 C18 H18B 109.5
C4 C18 H18C 109.5
H18A C18 H18B 109.5
H18A C18 H18C 109.5
H18B C18 H18C 109.5

loop_
_geom_bond_atom_site_label_1
_geom_bond_atom_site_label_2
_geom_bond_distance
O15 C2 1.219(6)
N1 C2 1.400(6)
N1 C6 1.417(5)
N1 C7 1.442(6)
C2 C3 1.493(7)
C16 C6 1.431(6)
C16 N17 1.147(7)
C9 H9 0.9300
C9 C8 1.376(7)
C9 C10 1.374(8)
C6 C5 1.328(7)
C13 C10 1.445(7)
C13 N14 1.145(7)
C8 H8 0.9300
C8 C7 1.391(7)
C12 H12 0.9300
C12 C7 1.366(7)
C12 C11 1.370(7)
C5 H5 0.9300
C5 C4 1.505(7)
C11 H11 0.9300
C11 C10 1.395(8)
C4 C19 1.515(8)
C4 C3 1.526(8)
C4 C18 1.534(7)
C19 H19A 0.9600
C19 H19B 0.9600
C19 H19C 0.9600
C3 H3A 0.9700
C3 H3B 0.9700
C18 H18A 0.9600
C18 H18B 0.9600
C18 H18C 0.9600

loop_
_geom_torsion_atom_site_label_1
_geom_torsion_atom_site_label_2
_geom_torsion_atom_site_label_3
_geom_torsion_atom_site_label_4
_geom_torsion
O15 C2 C3 C4 -143.8(5)
N1 C2 C3 C4 38.5(6)
N1 C6 C5 C4 -0.1(9)
C2 N1 C6 C16 166.0(5)
C2 N1 C6 C5 -12.8(8)
C2 N1 C7 C8 123.0(5)
C2 N1 C7 C12 -56.5(7)
C16 C6 C5 C4 -179.0(5)
C9 C8 C7 N1 179.9(4)
C9 C8 C7 C12 -0.6(7)
C6 N1 C2 O15 175.1(5)
C6 N1 C2 C3 -7.1(7)
C6 N1 C7 C8 -48.2(7)
C6 N1 C7 C12 132.3(5)
C6 C5 C4 C19 -91.2(7)
C6 C5 C4 C3 29.0(7)
C6 C5 C4 C18 147.3(6)
C8 C9 C10 C13 177.2(5)
C8 C9 C10 C11 -2.1(8)
C12 C11 C10 C9 1.1(8)
C12 C11 C10 C13 -178.1(5)
C7 N1 C2 O15 3.7(8)
C7 N1 C2 C3 -178.4(4)
C7 N1 C6 C16 -22.6(7)
C7 N1 C6 C5 158.5(5)
C7 C12 C11 C10 0.1(8)
C5 C4 C3 C2 -46.8(6)
C11 C12 C7 N1 179.2(5)
C11 C12 C7 C8 -0.3(8)
C10 C9 C8 C7 1.8(8)
N17 C16 C6 N1 -127(18)
N17 C16 C6 C5 52(18)
C19 C4 C3 C2 72.4(6)
C18 C4 C3 C2 -166.7(4)
N14 C13 C10 C9 -61(17)
N14 C13 C10 C11 119(17)

loop_
_exptl_oxdiff_crystal_face_indexfrac_h
_exptl_oxdiff_crystal_face_indexfrac_k
_exptl_oxdiff_crystal_face_indexfrac_l
_exptl_oxdiff_crystal_face_x
_exptl_oxdiff_crystal_face_y
_exptl_oxdiff_crystal_face_z
-2.0297 -0.9860 -9.9722 0.0119 0.1131 1.0052
2.0297 0.9860 9.9722 -0.0119 -0.1131 -1.0052
-2.9867 6.0174 1.0020 -0.2674 -1.0392 0.1913
0.9832 -7.0072 1.0000 -0.1935 1.0444 -0.1354
-0.9884 6.0073 -1.9971 0.1869 -0.8934 0.2212
-4.0079 -2.9799 5.0024 -1.0072 0.1433 0.0396
-3.9935 1.0205 5.9975 -0.8625 -0.4337 -0.0666
-5.0099 0.0274 1.0117 -0.8796 -0.3061 0.4393
3.9935 -1.0205 -5.9975 0.8625 0.4337 0.0666
4.0005 -3.0228 -0.0090 0.5341 0.6637 -0.3944
3.9895 -3.0212 -4.9982 0.7311 0.7086 0.0011
2.9827 -3.0150 -6.9912 0.6419 0.6672 0.2630
-1.0304 -1.9917 -9.9743 0.1340 0.3146 0.9083
2.9854 -5.0166 -2.9984 0.3922 0.9152 -0.0399
2.0131 -3.0142 7.9793 -0.1172 0.4728 -0.8199
3.0317 2.9817 6.9745 0.3664 -0.3107 -0.8851
0.0157 -2.0035 9.9799 -0.4861 0.1940 -0.7775
1.9996 3.9921 -7.9911 0.8354 -0.3771 0.3984
2.0145 5.9913 -4.0011 0.7698 -0.6971 0.0684
5.0142 -0.0281 0.9840 0.8008 0.2881 -0.5976
5.0116 1.9736 -3.0088 1.0504 0.0401 -0.2947
2.9845 -1.0140 -8.9883 0.8127 0.4012 0.4076
3.9948 -2.0213 -4.0011 0.7377 0.5577 -0.0848
